data_4118628
loop_
_publ_author_name
'Dmitrijs Lubriks'
'Igors Sokolovs'
'Edgars Suna'

_publ_contact_author_name Dmitry
_publ_section_title
;
 Indirect C-H Azidation of Heterocycles via Copper-Catalyzed
 Regioselective Fragmentation of Unsymmetrical \l3-Iodanes
;
_journal_name_full 'Journal of the American Chemical Society'
_journal_page_first 15436
_journal_page_last 15442
_journal_paper_doi 10.1021/ja305574k
_journal_volume 134
_journal_year 2012
_chemical_compound_source 'Local laboratory'
_chemical_formula_moiety '2(C21 H20 Br I N O2), 2(N3), 3(H2 O)'
_chemical_formula_sum 'C42 H46 Br2 I2 N8 O7'
_chemical_formula_weight 1188.465
_chemical_name_systematic
;
 ?
;
_space_group_IT_number 2
_symmetry_cell_setting triclinic
_symmetry_space_group_name_Hall '-P 1'
_symmetry_space_group_name_H-M 'P -1'
_atom_sites_solution_primary direct
_atom_sites_solution_secondary difmap
_audit_creation_method maXus
_cell_angle_alpha 92.675(2)
_cell_angle_beta 94.9141(14)
_cell_angle_gamma 97.142(2)
_cell_formula_units_Z 1
_cell_length_a 7.7822(3)
_cell_length_b 12.3633(5)
_cell_length_c 12.6194(6)
_cell_measurement_reflns_used 13304
_cell_measurement_temperature 193
_cell_measurement_theta_max 28.5
_cell_measurement_theta_min 0.9
_cell_volume 1198.29(9)
_computing_cell_refinement 'HKL Scalepack (Otwinowski & Minor 1997)'
_computing_data_collection KappaCCD
_computing_data_reduction 'Denzo and Scalepak (Otwinowski & Minor, 1997)'
_computing_structure_refinement 'SHELXL-97 (Sheldrick, 1997)'
_computing_structure_solution 'SIR97(Cascarano al.,Acta Cryst.,1996,A52,C-79)'
_diffrn_ambient_temperature 193(2)
_diffrn_measured_fraction_theta_full 0.982
_diffrn_measured_fraction_theta_max 0.982
_diffrn_measurement_device_type 'Bruker-Nonius KappaCCD'
_diffrn_measurement_method '\f and \w scan'
_diffrn_orient_matrix_type X=UH
_diffrn_orient_matrix_UB_11 -0.04514
_diffrn_orient_matrix_UB_12 0.12197
_diffrn_orient_matrix_UB_13 0.00138
_diffrn_orient_matrix_UB_21 0.00011
_diffrn_orient_matrix_UB_22 0.01035
_diffrn_orient_matrix_UB_23 0.08100
_diffrn_orient_matrix_UB_31 0.07185
_diffrn_orient_matrix_UB_32 0.03443
_diffrn_orient_matrix_UB_33 0.00016
_diffrn_radiation_source 'fine-focus sealed tube'
_diffrn_radiation_type ' MoK\a'
_diffrn_radiation_wavelength_id all
_diffrn_reflns_av_R_equivalents 0.035
_diffrn_reflns_limit_h_max 10
_diffrn_reflns_limit_h_min -10
_diffrn_reflns_limit_k_max 12
_diffrn_reflns_limit_k_min -16
_diffrn_reflns_limit_l_max 17
_diffrn_reflns_limit_l_min -17
_diffrn_reflns_number 9109
_diffrn_reflns_theta_full 29.0
_diffrn_reflns_theta_max 29.0
_diffrn_reflns_theta_min 2.2
_exptl_absorpt_coefficient_mu 3.034
_exptl_absorpt_correction_type none
_exptl_crystal_colour Yellow
_exptl_crystal_density_diffrn 1.647
_exptl_crystal_description Needle
_exptl_crystal_F_000 586
_exptl_crystal_size_max 0.13
_exptl_crystal_size_mid 0.04
_exptl_crystal_size_min 0.03
_refine_diff_density_max 1.402
_refine_diff_density_min -1.390
_refine_diff_density_rms 0.413
_refine_ls_extinction_method none
_refine_ls_goodness_of_fit_ref 1.438
_refine_ls_hydrogen_treatment constr
_refine_ls_matrix_type full
_refine_ls_number_parameters 272
_refine_ls_number_reflns 6144
_refine_ls_number_restraints 0
_refine_ls_restrained_S_all 1.438
_refine_ls_R_factor_all 0.1376
_refine_ls_R_factor_gt 0.0791
_refine_ls_shift/su_max 0.073
_refine_ls_shift/su_mean 0.005
_refine_ls_structure_factor_coef Fsqd
_refine_ls_weighting_details 'calc w=1/[\s^2^(Fo^2^)+ (0.1000P)^2^+0.0000P] where P=(Fo^2^+2Fc^2^)/3'
_refine_ls_weighting_scheme calc
_refine_ls_wR_factor_gt 0.1915
_refine_ls_wR_factor_ref 0.2510
_reflns_number_gt 4029
_reflns_number_total 6144
_reflns_threshold_expression >2sigma(I)
_cod_data_source_file ja305574k_si_003.cif
_cod_data_source_block Dmitry
_cod_depositor_comments 'Adding Fobs data.'
_cod_original_sg_symbol_H-M 'P -1 '
_cod_original_formula_sum 'C42 H46 Br2 I2 N8 O7 '
_cod_database_code 4118628
_cod_database_fobs_code 4118628

loop_
_symmetry_equiv_pos_as_xyz
+X,+Y,+Z
-X,-Y,-Z

loop_
_atom_site_label
_atom_site_type_symbol
_atom_site_fract_x
_atom_site_fract_y
_atom_site_fract_z
_atom_site_U_iso_or_equiv
_atom_site_adp_type
_atom_site_occupancy
_atom_site_symmetry_multiplicity
_atom_site_calc_flag
_atom_site_refinement_flags
I14 I 0.70048(7) 0.11095(5) 1.00565(5) 0.0368(2) Uani 1 1 d .
Br2 Br 0.93152(14) 0.36131(10) 0.42019(9) 0.0555(3) Uani 1 1 d .
N1 N 0.8269(9) 0.3266(6) 0.7696(6) 0.0358(17) Uani 1 1 d .
C24 C 0.6948(16) 0.5593(11) 1.1422(10) 0.066(3) Uani 1 1 d .
C8 C 0.7138(11) 0.3586(8) 0.4783(7) 0.039(2) Uani 1 1 d .
C2 C 0.7921(11) 0.2246(8) 0.8062(7) 0.036(2) Uani 1 1 d .
C5 C 0.8088(10) 0.4063(7) 0.8462(7) 0.0325(18) Uani 1 1 d .
O23 O 0.7399(10) 0.5090(6) 1.0427(6) 0.0533(18) Uani 1 1 d .
C7 C 0.7017(11) 0.3480(7) 0.5861(7) 0.0343(19) Uani 1 1 d .
C21 C 0.7207(10) 0.4024(8) 1.0389(7) 0.0342(19) Uani 1 1 d .
C25 C 0.8333(13) 0.5222(8) 0.8241(8) 0.046(2) Uani 1 1 d .
C3 C 0.7505(10) 0.2389(7) 0.9087(7) 0.0339(19) Uani 1 1 d .
C13 C 0.7935(16) 0.1207(9) 0.7382(9) 0.054(3) Uani 1 1 d .
C4 C 0.7632(10) 0.3562(7) 0.9359(7) 0.0338(19) Uani 1 1 d .
O22 O 0.6751(10) 0.3484(6) 1.1117(6) 0.0565(19) Uani 1 1 d .
C15 C 0.9501(11) 0.1413(7) 1.0926(7) 0.036(2) Uani 1 1 d .
C20 C 1.0931(11) 0.1704(8) 1.0379(9) 0.046(2) Uani 1 1 d .
C12 C 0.5387(11) 0.3387(9) 0.6226(8) 0.044(2) Uani 1 1 d .
C6 C 0.8646(11) 0.3449(8) 0.6613(7) 0.037(2) Uani 1 1 d .
C16 C 0.9607(15) 0.1327(9) 1.1990(8) 0.052(3) Uani 1 1 d .
C19 C 1.2555(14) 0.1929(10) 1.0909(11) 0.062(3) Uani 1 1 d .
C18 C 1.2731(15) 0.1861(10) 1.1987(11) 0.062(3) Uani 1 1 d .
C11 C 0.3946(13) 0.3468(11) 0.5537(9) 0.058(3) Uani 1 1 d .
C9 C 0.5650(14) 0.3650(9) 0.4079(9) 0.053(3) Uani 1 1 d .
C10 C 0.4099(14) 0.3584(11) 0.4486(10) 0.061(3) Uani 1 1 d .
C17 C 1.1340(17) 0.1556(10) 1.2515(10) 0.067(3) Uani 1 1 d .
O1W O 0.3579(13) -0.0817(6) 0.5749(6) 0.066(2) Uani 1 1 d .
O2W O 0.0000 0.0000 0.5000 0.062(6) Uiso 1 2 d S
N1A N 0.3840(15) 0.0617(11) 0.8599(10) 0.067(3) Uani 1 1 d .
N2A N 0.3146(14) 0.1216(9) 0.8184(12) 0.054(3) Uani 1 1 d .
N3A N 0.256(2) 0.1877(15) 0.7785(12) 0.106(5) Uani 1 1 d .
H24A H 0.7123 0.6371 1.1379 0.080 Uiso 1 1 d R
H24B H 0.7693 0.5390 1.2006 0.080 Uiso 1 1 d R
H24C H 0.5757 0.5361 1.1533 0.080 Uiso 1 1 d R
H25A H 0.9480 0.5652 0.8475 0.055 Uiso 1 1 d R
H25B H 0.8064 0.5291 0.7492 0.055 Uiso 1 1 d R
H25C H 0.7571 0.5604 0.8636 0.055 Uiso 1 1 d R
H13A H 0.7644 0.0592 0.7798 0.064 Uiso 1 1 d R
H13B H 0.9080 0.1191 0.7157 0.064 Uiso 1 1 d R
H13C H 0.7109 0.1176 0.6767 0.064 Uiso 1 1 d R
H20 H 1.0767 0.1751 0.9621 0.055 Uiso 1 1 d R
H12 H 0.5274 0.3261 0.6963 0.053 Uiso 1 1 d R
H6A H 0.9385 0.4129 0.6593 0.045 Uiso 1 1 d R
H6B H 0.9226 0.2863 0.6354 0.045 Uiso 1 1 d R
H16 H 0.8573 0.1128 1.2337 0.062 Uiso 1 1 d R
H19 H 1.3550 0.2121 1.0525 0.074 Uiso 1 1 d R
H18 H 1.3852 0.2006 1.2383 0.075 Uiso 1 1 d R
H11 H 0.2828 0.3440 0.5809 0.070 Uiso 1 1 d R
H9 H 0.5792 0.3758 0.3341 0.063 Uiso 1 1 d R
H10 H 0.2987 0.3727 0.4088 0.073 Uiso 1 1 d R
H17 H 1.1482 0.1515 1.3275 0.080 Uiso 1 1 d R
H1WA H 0.4000 -0.0205 0.6211 0.079 Uiso 1 1 d R
H1WB H 0.4577 -0.1050 0.5452 0.079 Uiso 1 1 d R
H2WA H 0.1038 -0.0116 0.5093 0.152 Uiso 0.50 1 d PR
H2WB H -0.0494 -0.0497 0.4662 0.152 Uiso 0.50 1 d PR

loop_
_atom_site_aniso_label
_atom_site_aniso_U_11
_atom_site_aniso_U_22
_atom_site_aniso_U_33
_atom_site_aniso_U_23
_atom_site_aniso_U_13
_atom_site_aniso_U_12
I14 0.0364(3) 0.0359(4) 0.0370(4) 0.0052(2) 0.0043(2) -0.0014(2)
Br2 0.0592(6) 0.0678(8) 0.0396(6) 0.0061(5) 0.0198(5) -0.0022(5)
N1 0.035(4) 0.039(4) 0.034(4) 0.005(3) 0.000(3) 0.007(3)
C24 0.074(8) 0.065(8) 0.062(8) -0.023(6) 0.006(6) 0.022(6)
C8 0.044(5) 0.042(5) 0.027(5) 0.002(4) 0.003(4) -0.004(4)
C2 0.035(4) 0.044(5) 0.030(5) 0.000(4) -0.001(3) 0.010(4)
C5 0.031(4) 0.032(5) 0.035(5) 0.001(4) 0.006(3) 0.006(3)
O23 0.072(5) 0.042(4) 0.046(4) -0.012(3) 0.011(4) 0.010(3)
C7 0.041(4) 0.036(5) 0.029(5) -0.001(4) 0.002(4) 0.017(4)
C21 0.025(4) 0.040(5) 0.036(5) -0.003(4) -0.003(3) 0.006(3)
C25 0.054(5) 0.040(6) 0.043(6) 0.008(5) 0.009(4) 0.004(4)
C3 0.031(4) 0.031(5) 0.041(5) 0.009(4) 0.007(4) 0.006(3)
C13 0.081(7) 0.039(6) 0.040(6) -0.004(5) 0.011(5) 0.003(5)
C4 0.027(4) 0.039(5) 0.035(5) -0.006(4) -0.005(3) 0.009(3)
O22 0.079(5) 0.050(5) 0.041(4) -0.001(4) 0.014(4) 0.008(4)
C15 0.044(5) 0.029(5) 0.037(5) 0.003(4) -0.003(4) 0.012(4)
C20 0.032(4) 0.050(6) 0.055(6) -0.001(5) 0.001(4) 0.006(4)
C12 0.038(5) 0.060(7) 0.032(5) -0.008(5) 0.002(4) 0.006(4)
C6 0.033(4) 0.045(5) 0.036(5) 0.009(4) 0.005(4) 0.009(4)
C16 0.072(7) 0.045(6) 0.035(6) 0.005(5) -0.004(5) 0.000(5)
C19 0.044(6) 0.063(8) 0.077(9) -0.017(7) -0.005(5) 0.016(5)
C18 0.054(6) 0.046(7) 0.081(9) -0.007(6) -0.020(6) 0.006(5)
C11 0.037(5) 0.086(9) 0.052(7) -0.004(6) -0.001(5) 0.016(5)
C9 0.062(6) 0.055(7) 0.037(6) 0.002(5) -0.002(5) -0.003(5)
C10 0.048(6) 0.080(9) 0.052(7) 0.000(6) -0.011(5) 0.009(6)
C17 0.091(9) 0.052(7) 0.054(7) 0.003(6) -0.024(7) 0.015(6)
O1W 0.132(7) 0.029(4) 0.037(4) -0.003(3) 0.010(4) 0.008(4)
N1A 0.056(7) 0.076(9) 0.059(7) 0.005(6) 0.005(5) -0.030(6)
N2A 0.041(6) 0.033(6) 0.087(10) -0.012(6) 0.025(6) -0.003(4)
N3A 0.092(10) 0.131(15) 0.086(10) -0.017(10) 0.030(8) -0.032(9)

loop_
_atom_type_symbol
_atom_type_description
_atom_type_scat_dispersion_real
_atom_type_scat_dispersion_imag
_atom_type_scat_source
C C 0.0033 0.0016 'International Tables Vol C Tables 4.2.6.8 and 6.1.1.4'
H H 0.0000 0.0000 'International Tables Vol C Tables 4.2.6.8 and 6.1.1.4'
Br Br -0.2901 2.4595 'International Tables Vol C Tables 4.2.6.8 and 6.1.1.4'
I I -0.4742 1.8119 'International Tables Vol C Tables 4.2.6.8 and 6.1.1.4'
N N 0.0061 0.0033 'International Tables Vol C Tables 4.2.6.8 and 6.1.1.4'
O O 0.0106 0.0060 'International Tables Vol C Tables 4.2.6.8 and 6.1.1.4'

loop_
_diffrn_radiation_wavelength
0.71073

loop_
_geom_angle_atom_site_label_1
_geom_angle_atom_site_label_2
_geom_angle_atom_site_label_3
_geom_angle
C3 I14 C15 93.7(3)
C2 N1 C5 111.3(7)
C2 N1 C6 122.9(8)
C5 N1 C6 125.7(8)
C7 C8 C9 121.2(9)
C7 C8 Br2 120.7(7)
C9 C8 Br2 118.0(7)
N1 C2 C3 106.6(8)
N1 C2 C13 123.3(8)
C3 C2 C13 130.1(9)
C4 C5 N1 108.1(8)
C4 C5 C25 130.6(9)
N1 C5 C25 121.2(8)
C21 O23 C24 114.1(9)
C12 C7 C8 118.2(8)
C12 C7 C6 121.4(8)
C8 C7 C6 120.4(8)
O22 C21 O23 123.9(9)
O22 C21 C4 124.4(9)
O23 C21 C4 111.7(8)
C2 C3 C4 108.4(8)
C2 C3 I14 123.0(7)
C4 C3 I14 128.4(7)
C5 C4 C3 105.6(8)
C5 C4 C21 130.6(9)
C3 C4 C21 123.7(8)
C16 C15 C20 123.0(9)
C16 C15 I14 118.4(8)
C20 C15 I14 118.6(7)
C19 C20 C15 120.5(11)
C11 C12 C7 120.1(10)
N1 C6 C7 112.9(7)
C15 C16 C17 114.7(11)
C18 C19 C20 118.8(12)
C17 C18 C19 120.5(11)
C10 C11 C12 120.5(10)
C10 C9 C8 117.8(10)
C9 C10 C11 122.0(10)
C18 C17 C16 122.4(12)
O23 C24 H24A 108.4
O23 C24 H24B 109.2
H24A C24 H24B 109.5
O23 C24 H24C 110.8
H24A C24 H24C 109.5
H24B C24 H24C 109.5
C5 C25 H25A 117.9
C5 C25 H25B 108.9
H25A C25 H25B 109.3
C5 C25 H25C 109.5
H25A C25 H25C 101.3
H25B C25 H25C 109.5
C2 C13 H13A 109.0
C2 C13 H13B 108.9
H13A C13 H13B 109.5
C2 C13 H13C 110.6
H13A C13 H13C 109.5
H13B C13 H13C 109.5
C19 C20 H20 120.6
C15 C20 H20 118.9
C11 C12 H12 120.7
C7 C12 H12 119.1
N1 C6 H6A 109.8
C7 C6 H6A 108.5
N1 C6 H6B 108.8
C7 C6 H6B 107.3
H6A C6 H6B 109.5
C15 C16 H16 120.0
C17 C16 H16 125.3
C18 C19 H19 120.9
C20 C19 H19 120.3
C17 C18 H18 118.5
C19 C18 H18 120.9
C10 C11 H11 120.3
C12 C11 H11 119.2
C10 C9 H9 123.3
C8 C9 H9 118.8
C9 C10 H10 124.8
C11 C10 H10 112.6
C18 C17 H17 119.7
C16 C17 H17 117.9
H1WA O1W H1WB 106.1
H2WA O2W H2WB 106.5

loop_
_geom_bond_atom_site_label_1
_geom_bond_atom_site_label_2
_geom_bond_distance
I14 C3 2.064(9)
I14 C15 2.129(9)
Br2 C8 1.900(9)
N1 C2 1.366(12)
N1 C5 1.376(11)
N1 C6 1.445(12)
C24 O23 1.464(13)
C8 C7 1.382(13)
C8 C9 1.411(14)
C2 C3 1.368(13)
C2 C13 1.513(14)
C5 C4 1.368(13)
C5 C25 1.465(13)
O23 C21 1.305(12)
C7 C12 1.380(12)
C7 C6 1.523(12)
C21 O22 1.212(12)
C21 C4 1.475(13)
C3 C4 1.465(13)
C15 C16 1.348(14)
C15 C20 1.378(13)
C20 C19 1.368(14)
C12 C11 1.375(14)
C16 C17 1.440(16)
C19 C18 1.363(18)
C18 C17 1.343(18)
C11 C10 1.354(17)
C9 C10 1.346(16)
C24 H24A 0.9600
C24 H24B 0.9600
C24 H24C 0.9600
C25 H25A 0.9943
C25 H25B 0.9599
C25 H25C 0.9601
C13 H13A 0.9599
C13 H13B 0.9600
C13 H13C 0.9600
C20 H20 0.9600
C12 H12 0.9600
C6 H6A 0.9600
C6 H6B 0.9601
C16 H16 0.9600
C19 H19 0.9600
C18 H18 0.9600
C11 H11 0.9600
C9 H9 0.9600
C10 H10 1.0027
C17 H17 0.9601
O1W H1WA 0.9403
O1W H1WB 0.9600
O2W H2WA 0.8372
O2W H2WB 0.7720
